data_4120487
loop_
_publ_author_name
'Lagaditis, Paraskevi O.'
'Sues, Peter E.'
'Sonnenberg, Jessica F.'
'Wan, Kai Yang'
'Lough, Alan J.'
'Morris, Robert H.'

_publ_section_title
;
 Iron(II) Complexes Containing Unsymmetrical P-N-P' Pincer Ligands for the
 Catalytic Asymmetric Hydrogenation of Ketones and Imines.
;
_journal_issue 4
_journal_name_full 'Journal of the American Chemical Society'
_journal_page_first 1367
_journal_page_last 1380
_journal_paper_doi 10.1021/ja4082233
_journal_volume 136
_journal_year 2014
_chemical_formula_moiety '2(C30 H39 Br Fe N O2 P2), Br4 Fe'
_chemical_formula_sum 'C60 H78 Br6 Fe3 N2 O4 P4'
_chemical_formula_weight 1662.13
_chemical_name_systematic
; 
 ? 
;
_space_group_IT_number 2
_symmetry_cell_setting triclinic
_symmetry_space_group_name_Hall '-P 1'
_symmetry_space_group_name_H-M 'P -1'
_atom_sites_solution_hydrogens geom
_atom_sites_solution_primary direct
_atom_sites_solution_secondary difmap
_audit_creation_method SHELXL-97
_cell_angle_alpha 112.259(2)
_cell_angle_beta 91.536(3)
_cell_angle_gamma 113.336(3)
_cell_formula_units_Z 2
_cell_length_a 15.2379(7)
_cell_length_b 17.9143(10)
_cell_length_c 18.2681(9)
_cell_measurement_reflns_used 48011
_cell_measurement_temperature 150(1)
_cell_measurement_theta_max 25.0
_cell_measurement_theta_min 2.6
_cell_volume 4144.8(4)
_computing_cell_refinement 'Denzo-SMN (Otwinowski & Minor, 1997)'
_computing_data_collection 'Collect (Nonius B.V., 1997-2002)'
_computing_data_reduction Denzo-SMN
_computing_molecular_graphics 'PLATON (Spek, 2009)'
_computing_publication_material 'SHELXTL V6.1'
_computing_structure_refinement 'SHELXTL V6.1 (Sheldrick, 2008)'
_computing_structure_solution 'SIR-92 (Altomare et al., 1994)'
_diffrn_ambient_temperature 150(1)
_diffrn_detector_area_resol_mean 9
_diffrn_measured_fraction_theta_full 0.993
_diffrn_measured_fraction_theta_max 0.993
_diffrn_measurement_device_type 'Nonius KappaCCD'
_diffrn_measurement_method '\f scans and \w scans with \k offsets'
_diffrn_radiation_monochromator graphite
_diffrn_radiation_source 'fine-focus sealed tube'
_diffrn_radiation_type MoK\a
_diffrn_radiation_wavelength 0.71073
_diffrn_reflns_av_R_equivalents 0.185
_diffrn_reflns_av_sigmaI/netI 0.150
_diffrn_reflns_limit_h_max 18
_diffrn_reflns_limit_h_min -18
_diffrn_reflns_limit_k_max 19
_diffrn_reflns_limit_k_min -21
_diffrn_reflns_limit_l_max 21
_diffrn_reflns_limit_l_min -21
_diffrn_reflns_number 14546
_diffrn_reflns_theta_full 25.04
_diffrn_reflns_theta_max 25.04
_diffrn_reflns_theta_min 2.60
_diffrn_standards_number 0
_exptl_absorpt_coefficient_mu 3.523
_exptl_absorpt_correction_T_max 1.000
_exptl_absorpt_correction_T_min 0.470
_exptl_absorpt_correction_type multi-scan
_exptl_absorpt_process_details
;
multi-scan from symmetry-related measurements 
 Sortav (Blessing 1995)
;
_exptl_crystal_colour orange
_exptl_crystal_density_diffrn 1.332
_exptl_crystal_density_method 'not measured'
_exptl_crystal_description needle
_exptl_crystal_F_000 1664
_exptl_crystal_size_max 0.26
_exptl_crystal_size_mid 0.12
_exptl_crystal_size_min 0.03
_platon_squeeze_details
;
During the 
refinement of the structure, electron density peaks were located 
that were believed to be highly disordered 
solvent molecules (possibly Et2O and/or CH2Cl2). Attempts 
made to model the solvent molecule were not successful. 
The SQUEEZE option in PLATON (Spek, 2003) indicated there was a 
large solvent cavity. In the final cycles of refinement, 
this contribution to the 
electron density was removed from the observed data. The 
density, the F(000) value, the molecular weight and the formula are 
given without taking into account the results obtained with the 
SQUEEZE option PLATON (Spek, 2003). Similar treatments of disordered 
solvent molecules were carried out by St\"ahler et al. (2001), 
Cox et al. (2003), Mohamed et al. (2003) and Athimoolam et al. (2005). 
References: 
  
Spek, A. L. (2003). J. Appl. Cryst. 36, 7-13 
  
Athimoolam, S., Kumar, J., Ramakrishnan, V. & Rajaram, R.K. (2005). 
Acta Cryst. E61, m2014-m2017. 
  
Cox, J.P., Kumarasammy, Y., Nahar, L., Sarkar D.S. & Shoeb, M. 
(2003). Acta Cryst. E59, o975-o977. 
  
Mohamed, A.A., Krause Bauer, A.J., Bruce, E.A. & Bruce M.R.M. 
(2003). Acta Cryst. C59, m84-m86. 
  
St\"ahler, R., N\"ather, C. & Bensch, W. (2001). Acta Cryst. 
C57, 26-27. 
;
_refine_diff_density_max 2.867
_refine_diff_density_min -0.826
_refine_diff_density_rms 0.190
_refine_ls_extinction_method none
_refine_ls_goodness_of_fit_ref 0.999
_refine_ls_hydrogen_treatment constr
_refine_ls_matrix_type full
_refine_ls_number_parameters 712
_refine_ls_number_reflns 14546
_refine_ls_number_restraints 18
_refine_ls_restrained_S_all 1.000
_refine_ls_R_factor_all 0.1466
_refine_ls_R_factor_gt 0.0911
_refine_ls_shift/su_max 0.001
_refine_ls_shift/su_mean 0.000
_refine_ls_structure_factor_coef Fsqd
_refine_ls_weighting_details 'calc w=1/[\s^2^(Fo^2^)+(0.1435P)^2^] where P=(Fo^2^+2Fc^2^)/3'
_refine_ls_weighting_scheme calc
_refine_ls_wR_factor_gt 0.2323
_refine_ls_wR_factor_ref 0.2551
_reflns_number_gt 8093
_reflns_number_total 14546
_reflns_threshold_expression I>2\s(I)
_cod_data_source_file ja4082233_si_002.cif
_cod_data_source_block cis-[Fe(P-N-P)(CO)2(Br)]2[FeBr4]
_cod_depositor_comments
;
The following automatic conversions were performed:

'_symmetry_cell_setting' value 'Triclinic' changed to 'triclinic'
according to
/usr/data/users/saulius/automatic-downloads/current/ACS/lib/dictionaries/cif_core.dic
dictionary named 'cif_core.dic' version 2.4.2 from 2011-04-26.

Automatic conversion script
Id: cif_fix_values 2281 2013-09-26 08:29:07Z andrius 
;
_cod_database_code 4120487

loop_
_symmetry_equiv_pos_as_xyz
'x, y, z'
'-x, -y, -z'

loop_
_atom_site_label
_atom_site_type_symbol
_atom_site_fract_x
_atom_site_fract_y
_atom_site_fract_z
_atom_site_U_iso_or_equiv
_atom_site_adp_type
_atom_site_occupancy
_atom_site_symmetry_multiplicity
_atom_site_calc_flag
_atom_site_refinement_flags
Fe3 Fe 0.76883(11) 1.10543(11) 0.42536(9) 0.0393(4) Uani 1 1 d .
Br3 Br 0.74120(10) 1.04881(12) 0.27825(7) 0.0676(5) Uani 1 1 d .
Br4 Br 0.84287(9) 1.26759(9) 0.50286(9) 0.0617(4) Uani 1 1 d .
Br5 Br 0.85617(8) 1.03504(8) 0.47048(7) 0.0446(3) Uani 1 1 d .
Br6 Br 0.60352(7) 1.05464(8) 0.45716(6) 0.0384(3) Uani 1 1 d .
Fe1B Fe 0.23586(10) 0.83270(10) 0.17023(8) 0.0287(4) Uani 1 1 d .
Br1B Br 0.22636(7) 0.68663(7) 0.15020(6) 0.0338(3) Uani 1 1 d .
P1B P 0.39651(19) 0.87212(18) 0.16434(15) 0.0297(6) Uani 1 1 d .
P2B P 0.08739(19) 0.78589(19) 0.20488(16) 0.0322(6) Uani 1 1 d .
O1B O 0.2324(5) 1.0018(6) 0.1970(5) 0.049(2) Uani 1 1 d .
O2B O 0.1620(6) 0.7699(6) -0.0011(4) 0.046(2) Uani 1 1 d .
N1B N 0.2846(5) 0.8753(5) 0.2900(4) 0.0173(16) Uani 1 1 d U
C1B C 0.1254(7) 0.8043(7) 0.3080(6) 0.036(3) Uani 1 1 d .
H1BA H 0.0758 0.8126 0.3399 0.043 Uiso 1 1 calc R
H1BB H 0.1332 0.7520 0.3081 0.043 Uiso 1 1 calc R
C2B C 0.2241(7) 0.8897(8) 0.3450(7) 0.045(3) Uani 1 1 d .
H2BA H 0.2151 0.9435 0.3516 0.054 Uiso 1 1 calc R
H2BB H 0.2526 0.8982 0.3985 0.054 Uiso 1 1 calc R
C3B C 0.3732(7) 0.8912(7) 0.3150(6) 0.034(3) Uani 1 1 d .
H3BA H 0.3963 0.9146 0.3715 0.040 Uiso 1 1 calc R
C4B C 0.4410(7) 0.8750(7) 0.2606(6) 0.035(3) Uani 1 1 d .
H4BA H 0.4421 0.8172 0.2513 0.042 Uiso 1 1 calc R
H4BB H 0.5081 0.9237 0.2853 0.042 Uiso 1 1 calc R
C5B C 0.2364(7) 0.9372(7) 0.1878(6) 0.031(2) Uani 1 1 d .
C6B C 0.1909(7) 0.7921(7) 0.0621(7) 0.031(2) Uani 1 1 d .
C11B C 0.4734(8) 0.9857(7) 0.1725(7) 0.041(3) Uani 1 1 d .
H11A H 0.5408 0.9905 0.1700 0.049 Uiso 1 1 calc R
C12B C 0.4809(8) 1.0593(8) 0.2555(7) 0.044(3) Uani 1 1 d .
H12A H 0.4147 1.0540 0.2620 0.053 Uiso 1 1 calc R
H12B H 0.5082 1.0500 0.2993 0.053 Uiso 1 1 calc R
C13B C 0.5453(11) 1.1527(9) 0.2627(8) 0.066(4) Uani 1 1 d .
H13A H 0.5448 1.1985 0.3143 0.080 Uiso 1 1 calc R
H13B H 0.6134 1.1609 0.2624 0.080 Uiso 1 1 calc R
C14B C 0.5080(12) 1.1641(9) 0.1939(9) 0.075(5) Uani 1 1 d .
H14A H 0.4413 1.1591 0.1970 0.090 Uiso 1 1 calc R
H14B H 0.5500 1.2252 0.1992 0.090 Uiso 1 1 calc R
C15B C 0.5049(11) 1.0980(9) 0.1135(9) 0.065(4) Uani 1 1 d .
H15A H 0.5722 1.1062 0.1080 0.078 Uiso 1 1 calc R
H15B H 0.4775 1.1087 0.0708 0.078 Uiso 1 1 calc R
C16B C 0.4403(10) 0.9980(8) 0.1015(8) 0.056(4) Uani 1 1 d .
H16A H 0.3706 0.9859 0.0970 0.067 Uiso 1 1 calc R
H16B H 0.4471 0.9553 0.0510 0.067 Uiso 1 1 calc R
C21B C 0.4335(7) 0.7939(8) 0.0908(6) 0.040(3) Uani 1 1 d .
H21A H 0.4130 0.7404 0.1033 0.048 Uiso 1 1 calc R
C22B C 0.5464(7) 0.8330(8) 0.0999(7) 0.044(3) Uani 1 1 d .
H22A H 0.5777 0.8563 0.1571 0.053 Uiso 1 1 calc R
H22B H 0.5698 0.8835 0.0839 0.053 Uiso 1 1 calc R
C23B C 0.5756(8) 0.7582(7) 0.0451(7) 0.044(3) Uani 1 1 d .
H23A H 0.6476 0.7836 0.0513 0.052 Uiso 1 1 calc R
H23B H 0.5543 0.7086 0.0623 0.052 Uiso 1 1 calc R
C24B C 0.5273(10) 0.7215(9) -0.0444(8) 0.057(3) Uani 1 1 d .
H24A H 0.5437 0.6726 -0.0781 0.069 Uiso 1 1 calc R
H24B H 0.5529 0.7699 -0.0628 0.069 Uiso 1 1 calc R
C25B C 0.4135(9) 0.6847(8) -0.0545(7) 0.046(3) Uani 1 1 d .
H25A H 0.3838 0.6635 -0.1118 0.055 Uiso 1 1 calc R
H25B H 0.3877 0.6329 -0.0405 0.055 Uiso 1 1 calc R
C26B C 0.3843(8) 0.7580(8) 0.0001(6) 0.042(3) Uani 1 1 d .
H26A H 0.3123 0.7323 -0.0062 0.051 Uiso 1 1 calc R
H26B H 0.4056 0.8080 -0.0164 0.051 Uiso 1 1 calc R
C31B C 0.0232(7) 0.8534(7) 0.2095(6) 0.035(3) Uani 1 1 d .
C32B C 0.0039(7) 0.8975(7) 0.2806(6) 0.034(2) Uani 1 1 d U
H32A H 0.0231 0.8950 0.3291 0.041 Uiso 1 1 calc R
C33B C -0.0500(10) 0.9508(9) 0.2774(10) 0.065(4) Uani 1 1 d .
H33A H -0.0651 0.9840 0.3256 0.078 Uiso 1 1 calc R
C34B C -0.0774(10) 0.9523(10) 0.2073(11) 0.071(4) Uani 1 1 d .
H34A H -0.1128 0.9855 0.2068 0.085 Uiso 1 1 calc R
C35B C -0.0552(9) 0.9063(10) 0.1357(9) 0.062(4) Uani 1 1 d .
H35A H -0.0748 0.9086 0.0871 0.074 Uiso 1 1 calc R
C36B C -0.0040(8) 0.8568(8) 0.1356(8) 0.049(3) Uani 1 1 d .
H36A H 0.0126 0.8259 0.0873 0.059 Uiso 1 1 calc R
C41B C -0.0066(7) 0.6689(7) 0.1512(6) 0.036(3) Uani 1 1 d .
C42B C -0.0699(8) 0.6347(8) 0.1928(7) 0.043(3) Uani 1 1 d .
H42A H -0.0653 0.6697 0.2482 0.051 Uiso 1 1 calc R
C43B C -0.1445(9) 0.5443(8) 0.1517(7) 0.056(4) Uani 1 1 d .
H43A H -0.1882 0.5179 0.1806 0.067 Uiso 1 1 calc R
C44B C -0.1532(8) 0.4952(8) 0.0694(8) 0.050(3) Uani 1 1 d .
H44A H -0.2036 0.4357 0.0419 0.060 Uiso 1 1 calc R
C45B C -0.0889(8) 0.5331(8) 0.0287(8) 0.047(3) Uani 1 1 d .
H45A H -0.0936 0.4995 -0.0270 0.057 Uiso 1 1 calc R
C46B C -0.0146(7) 0.6229(7) 0.0699(6) 0.038(3) Uani 1 1 d .
H46A H 0.0286 0.6506 0.0415 0.046 Uiso 1 1 calc R
Fe1A Fe 0.50031(10) 0.63206(10) 0.30760(8) 0.0288(4) Uani 1 1 d .
Br1A Br 0.43334(7) 0.63477(7) 0.18605(6) 0.0333(3) Uani 1 1 d .
P1A P 0.35066(19) 0.60836(19) 0.34171(16) 0.0325(7) Uani 1 1 d .
P2A P 0.64812(18) 0.68724(18) 0.27364(16) 0.0305(6) Uani 1 1 d .
O1A O 0.5975(6) 0.6415(6) 0.4496(5) 0.048(2) Uani 1 1 d .
O2A O 0.4551(6) 0.4424(6) 0.2238(5) 0.052(2) Uani 1 1 d .
N1A N 0.5329(5) 0.7645(5) 0.3655(5) 0.0262(18) Uani 1 1 d U
C1A C 0.6694(7) 0.8040(7) 0.3057(7) 0.037(3) Uani 1 1 d .
H1AA H 0.7401 0.8430 0.3155 0.044 Uiso 1 1 calc R
H1AB H 0.6348 0.8097 0.2629 0.044 Uiso 1 1 calc R
C2A C 0.6319(7) 0.8324(7) 0.3825(6) 0.036(3) Uani 1 1 d .
H2AA H 0.6726 0.8358 0.4279 0.044 Uiso 1 1 calc R
H2AB H 0.6330 0.8920 0.3969 0.044 Uiso 1 1 calc R
C3A C 0.4662(7) 0.7872(7) 0.3933(6) 0.036(3) Uani 1 1 d .
H3AA H 0.4849 0.8486 0.4273 0.043 Uiso 1 1 calc R
C4A C 0.3612(7) 0.7224(7) 0.3754(7) 0.036(3) Uani 1 1 d .
H4AA H 0.3238 0.7259 0.3326 0.043 Uiso 1 1 calc R
H4AB H 0.3337 0.7379 0.4245 0.043 Uiso 1 1 calc R
C5A C 0.5586(8) 0.6396(8) 0.3966(7) 0.035(3) Uani 1 1 d .
C6A C 0.4718(8) 0.5154(8) 0.2534(7) 0.035(3) Uani 1 1 d .
C11A C 0.3264(7) 0.5772(8) 0.4260(6) 0.039(3) Uani 1 1 d .
H11B H 0.2570 0.5656 0.4286 0.047 Uiso 1 1 calc R
C12A C 0.3871(9) 0.6517(9) 0.5093(7) 0.052(3) Uani 1 1 d .
H12C H 0.3717 0.7034 0.5218 0.062 Uiso 1 1 calc R
H12D H 0.4575 0.6724 0.5081 0.062 Uiso 1 1 calc R
C13A C 0.3645(11) 0.6161(10) 0.5786(8) 0.067(4) Uani 1 1 d .
H13C H 0.4118 0.6617 0.6297 0.081 Uiso 1 1 calc R
H13D H 0.2982 0.6078 0.5877 0.081 Uiso 1 1 calc R
C14A C 0.3708(12) 0.5303(10) 0.5564(9) 0.069(4) Uani 1 1 d .
H14C H 0.4388 0.5401 0.5525 0.083 Uiso 1 1 calc R
H14D H 0.3543 0.5099 0.5998 0.083 Uiso 1 1 calc R
C15A C 0.3064(11) 0.4612(11) 0.4811(9) 0.076(4) Uani 1 1 d .
H15C H 0.2381 0.4499 0.4855 0.091 Uiso 1 1 calc R
H15D H 0.3122 0.4050 0.4700 0.091 Uiso 1 1 calc R
C16A C 0.3301(10) 0.4874(9) 0.4088(8) 0.058(4) Uani 1 1 d .
H16C H 0.3959 0.4928 0.4006 0.069 Uiso 1 1 calc R
H16D H 0.2820 0.4396 0.3587 0.069 Uiso 1 1 calc R
C21A C 0.2380(7) 0.5398(7) 0.2615(6) 0.038(3) Uani 1 1 d .
H21B H 0.2466 0.5704 0.2246 0.045 Uiso 1 1 calc R
C22A C 0.1455(8) 0.5417(9) 0.2944(7) 0.049(3) Uani 1 1 d .
H22C H 0.1305 0.5095 0.3295 0.058 Uiso 1 1 calc R
H22D H 0.1577 0.6046 0.3273 0.058 Uiso 1 1 calc R
C23A C 0.0599(8) 0.4978(9) 0.2250(8) 0.056(4) Uani 1 1 d .
H23C H 0.0732 0.5334 0.1928 0.067 Uiso 1 1 calc R
H23D H 0.0010 0.4976 0.2466 0.067 Uiso 1 1 calc R
C24A C 0.0399(8) 0.4005(9) 0.1695(8) 0.060(4) Uani 1 1 d .
H24C H 0.0209 0.3631 0.2000 0.072 Uiso 1 1 calc R
H24D H -0.0146 0.3748 0.1233 0.072 Uiso 1 1 calc R
C25A C 0.1324(8) 0.4001(9) 0.1385(7) 0.055(3) Uani 1 1 d .
H25C H 0.1471 0.4330 0.1039 0.066 Uiso 1 1 calc R
H25D H 0.1200 0.3374 0.1046 0.066 Uiso 1 1 calc R
C26A C 0.2222(8) 0.4438(8) 0.2078(6) 0.042(3) Uani 1 1 d .
H26C H 0.2109 0.4085 0.2401 0.050 Uiso 1 1 calc R
H26D H 0.2809 0.4451 0.1851 0.050 Uiso 1 1 calc R
C31A C 0.7489(7) 0.6865(9) 0.3286(6) 0.035(3) Uani 1 1 d .
C32A C 0.8233(7) 0.7649(7) 0.3806(7) 0.044(3) Uani 1 1 d .
H32B H 0.8276 0.8216 0.3874 0.053 Uiso 1 1 calc R
C33A C 0.8994(9) 0.7557(14) 0.4270(9) 0.076(5) Uani 1 1 d .
H33B H 0.9508 0.8079 0.4676 0.092 Uiso 1 1 calc R
C34A C 0.8950(10) 0.6716(14) 0.4109(10) 0.079(5) Uani 1 1 d .
H34B H 0.9467 0.6664 0.4355 0.095 Uiso 1 1 calc R
C35A C 0.8172(9) 0.5990(11) 0.3604(8) 0.062(4) Uani 1 1 d .
H35B H 0.8109 0.5414 0.3526 0.074 Uiso 1 1 calc R
C36A C 0.7438(9) 0.6054(9) 0.3181(7) 0.047(3) Uani 1 1 d .
H36B H 0.6897 0.5520 0.2815 0.057 Uiso 1 1 calc R
C41A C 0.6652(7) 0.6450(7) 0.1702(6) 0.033(2) Uani 1 1 d .
C42A C 0.7429(8) 0.7040(8) 0.1501(7) 0.044(3) Uani 1 1 d .
H42B H 0.7846 0.7629 0.1894 0.053 Uiso 1 1 calc R
C43A C 0.7570(8) 0.6736(9) 0.0704(7) 0.059(4) Uani 1 1 d .
H43B H 0.8082 0.7128 0.0552 0.070 Uiso 1 1 calc R
C44A C 0.6956(8) 0.5848(9) 0.0121(7) 0.049(3) Uani 1 1 d .
H44B H 0.7070 0.5630 -0.0411 0.058 Uiso 1 1 calc R
C45A C 0.6196(8) 0.5318(8) 0.0349(7) 0.047(3) Uani 1 1 d .
H45B H 0.5761 0.4735 -0.0044 0.057 Uiso 1 1 calc R
C46A C 0.6037(7) 0.5591(8) 0.1118(6) 0.034(3) Uani 1 1 d .
H46B H 0.5509 0.5198 0.1255 0.041 Uiso 1 1 calc R

loop_
_atom_site_aniso_label
_atom_site_aniso_U_11
_atom_site_aniso_U_22
_atom_site_aniso_U_33
_atom_site_aniso_U_23
_atom_site_aniso_U_13
_atom_site_aniso_U_12
Fe3 0.0309(8) 0.0386(10) 0.0259(8) -0.0001(8) 0.0013(7) 0.0076(7)
Br3 0.0579(8) 0.1042(13) 0.0268(7) 0.0079(7) 0.0049(6) 0.0417(9)
Br4 0.0430(7) 0.0433(8) 0.0635(9) -0.0009(7) 0.0089(7) 0.0082(6)
Br5 0.0379(6) 0.0423(7) 0.0334(6) 0.0024(6) -0.0001(5) 0.0119(5)
Br6 0.0308(6) 0.0379(7) 0.0233(6) 0.0006(5) 0.0017(5) 0.0051(5)
Fe1B 0.0280(8) 0.0271(8) 0.0191(7) 0.0025(7) -0.0006(6) 0.0081(7)
Br1B 0.0305(5) 0.0282(6) 0.0284(6) 0.0040(5) -0.0022(4) 0.0075(5)
P1B 0.0286(14) 0.0253(15) 0.0189(13) 0.0021(12) 0.0001(11) 0.0036(12)
P2B 0.0276(14) 0.0319(17) 0.0220(14) 0.0030(13) -0.0004(11) 0.0072(12)
O1B 0.040(5) 0.045(6) 0.053(5) 0.013(5) 0.007(4) 0.017(4)
O2B 0.052(5) 0.058(6) 0.013(4) 0.008(4) 0.005(4) 0.018(4)
N1B 0.018(2) 0.018(2) 0.015(2) 0.0033(17) 0.0001(17) 0.0098(17)
C1B 0.022(5) 0.030(6) 0.031(6) 0.000(5) -0.004(5) -0.001(5)
C2B 0.030(6) 0.043(8) 0.031(6) 0.001(6) -0.005(5) 0.003(5)
C3B 0.040(6) 0.019(6) 0.030(6) 0.007(5) 0.013(5) 0.005(5)
C4B 0.027(5) 0.031(6) 0.022(6) -0.003(5) -0.015(4) 0.002(5)
C5B 0.035(6) 0.019(6) 0.027(6) 0.006(5) -0.006(5) 0.005(5)
C6B 0.023(5) 0.021(6) 0.027(6) 0.005(5) 0.000(5) -0.005(4)
C11B 0.042(6) 0.032(7) 0.045(7) 0.015(6) 0.013(6) 0.015(5)
C12B 0.048(7) 0.034(7) 0.036(7) 0.007(6) -0.009(6) 0.013(6)
C13B 0.082(10) 0.052(9) 0.049(8) 0.025(8) 0.002(8) 0.011(8)
C14B 0.090(11) 0.027(8) 0.085(12) 0.018(8) 0.029(9) 0.008(8)
C15B 0.089(11) 0.056(9) 0.073(10) 0.041(8) 0.043(9) 0.040(8)
C16B 0.081(9) 0.042(8) 0.067(9) 0.036(7) 0.046(8) 0.034(7)
C21B 0.037(6) 0.050(8) 0.022(6) 0.005(5) 0.009(5) 0.018(6)
C22B 0.032(6) 0.040(7) 0.044(7) 0.011(6) 0.005(5) 0.008(5)
C23B 0.034(6) 0.028(7) 0.063(8) 0.018(6) 0.018(6) 0.010(5)
C24B 0.077(9) 0.053(9) 0.053(8) 0.028(7) 0.019(7) 0.034(8)
C25B 0.069(8) 0.048(8) 0.028(6) 0.012(6) 0.010(6) 0.038(7)
C26B 0.038(6) 0.034(7) 0.037(7) 0.001(6) 0.002(5) 0.012(5)
C31B 0.022(5) 0.038(7) 0.026(6) 0.002(5) 0.017(5) 0.006(5)
C32B 0.033(3) 0.034(3) 0.031(3) 0.011(2) 0.014(2) 0.013(2)
C33B 0.065(9) 0.056(9) 0.093(12) 0.037(9) 0.047(9) 0.036(8)
C34B 0.060(9) 0.063(10) 0.110(13) 0.046(10) 0.043(10) 0.036(8)
C35B 0.050(8) 0.080(11) 0.085(11) 0.060(9) 0.029(8) 0.032(8)
C36B 0.046(7) 0.048(8) 0.058(8) 0.019(7) 0.002(6) 0.028(6)
C41B 0.030(6) 0.034(7) 0.023(6) -0.009(5) -0.001(5) 0.014(5)
C42B 0.039(6) 0.048(8) 0.028(6) 0.019(6) 0.008(5) 0.003(6)
C43B 0.061(8) 0.039(8) 0.033(7) 0.000(6) 0.014(6) 0.004(6)
C44B 0.029(6) 0.040(8) 0.067(9) 0.018(7) 0.006(6) 0.006(5)
C45B 0.053(7) 0.039(8) 0.052(8) 0.015(6) 0.015(6) 0.027(6)
C46B 0.035(6) 0.019(6) 0.031(6) -0.008(5) -0.005(5) 0.002(5)
Fe1A 0.0260(7) 0.0253(8) 0.0207(8) 0.0017(7) -0.0010(6) 0.0057(6)
Br1A 0.0307(5) 0.0345(6) 0.0250(6) 0.0069(5) -0.0006(4) 0.0112(5)
P1A 0.0296(14) 0.0322(17) 0.0242(14) 0.0074(13) 0.0028(12) 0.0070(12)
P2A 0.0264(14) 0.0285(16) 0.0241(14) 0.0048(13) -0.0023(11) 0.0066(12)
O1A 0.045(5) 0.072(6) 0.022(4) 0.016(4) 0.003(4) 0.023(5)
O2A 0.048(5) 0.040(6) 0.059(6) 0.014(5) 0.017(4) 0.015(4)
N1A 0.024(2) 0.025(2) 0.027(2) 0.0056(17) 0.0000(17) 0.0145(18)
C1A 0.028(6) 0.031(6) 0.050(7) 0.020(6) 0.009(5) 0.009(5)
C2A 0.027(5) 0.025(6) 0.023(6) -0.010(5) -0.009(4) -0.002(5)
C3A 0.031(6) 0.025(6) 0.025(6) -0.004(5) 0.004(5) 0.001(5)
C4A 0.032(6) 0.038(7) 0.046(7) 0.022(6) 0.022(5) 0.018(5)
C5A 0.038(6) 0.039(7) 0.026(6) 0.011(6) 0.007(5) 0.017(5)
C6A 0.039(6) 0.028(7) 0.042(7) 0.018(6) 0.001(5) 0.015(5)
C11A 0.024(5) 0.051(8) 0.033(6) 0.017(6) 0.003(5) 0.010(5)
C12A 0.063(8) 0.050(8) 0.036(7) 0.019(6) 0.014(6) 0.018(7)
C13A 0.089(11) 0.072(11) 0.038(8) 0.030(8) 0.030(7) 0.025(9)
C14A 0.108(12) 0.055(10) 0.055(9) 0.028(8) 0.030(9) 0.039(9)
C15A 0.083(11) 0.081(12) 0.070(11) 0.049(10) 0.001(9) 0.027(9)
C16A 0.059(8) 0.060(9) 0.063(9) 0.043(8) 0.007(7) 0.018(7)
C21A 0.023(5) 0.032(7) 0.032(6) 0.003(5) 0.010(5) -0.002(5)
C22A 0.036(6) 0.056(8) 0.040(7) 0.015(6) 0.008(6) 0.012(6)
C23A 0.033(6) 0.049(8) 0.054(8) -0.001(7) 0.000(6) 0.009(6)
C24A 0.030(6) 0.067(10) 0.059(9) 0.022(8) 0.002(6) 0.003(6)
C25A 0.046(7) 0.048(8) 0.026(6) -0.007(6) -0.018(5) 0.003(6)
C26A 0.047(7) 0.036(7) 0.027(6) 0.001(5) 0.002(5) 0.016(6)
C31A 0.017(5) 0.073(9) 0.021(5) 0.027(6) 0.006(4) 0.019(6)
C32A 0.033(6) 0.024(6) 0.066(8) 0.017(6) 0.035(6) 0.004(5)
C33A 0.032(7) 0.124(16) 0.052(9) 0.035(10) -0.007(6) 0.017(9)
C34A 0.045(9) 0.122(16) 0.076(11) 0.061(12) -0.001(8) 0.025(10)
C35A 0.048(8) 0.096(12) 0.066(9) 0.059(10) 0.013(7) 0.031(8)
C36A 0.050(7) 0.067(9) 0.043(7) 0.032(7) 0.019(6) 0.036(7)
C41A 0.028(5) 0.042(7) 0.027(6) 0.007(5) 0.005(5) 0.021(5)
C42A 0.045(7) 0.032(7) 0.038(7) 0.006(6) 0.007(6) 0.010(6)
C43A 0.017(6) 0.073(10) 0.041(7) 0.010(7) 0.001(5) -0.007(6)
C44A 0.043(7) 0.089(11) 0.038(7) 0.036(8) 0.030(6) 0.041(7)
C45A 0.048(7) 0.036(7) 0.030(6) -0.012(6) -0.003(6) 0.017(6)
C46A 0.023(5) 0.050(7) 0.020(5) 0.006(5) 0.006(5) 0.016(5)

loop_
_atom_type_symbol
_atom_type_description
_atom_type_scat_dispersion_real
_atom_type_scat_dispersion_imag
_atom_type_scat_source
C C 0.0033 0.0016 'International Tables Vol C Tables 4.2.6.8 and 6.1.1.4'
H H 0.0000 0.0000 'International Tables Vol C Tables 4.2.6.8 and 6.1.1.4'
N N 0.0061 0.0033 'International Tables Vol C Tables 4.2.6.8 and 6.1.1.4'
O O 0.0106 0.0060 'International Tables Vol C Tables 4.2.6.8 and 6.1.1.4'
P P 0.1023 0.0942 'International Tables Vol C Tables 4.2.6.8 and 6.1.1.4'
Br Br -0.2901 2.4595 'International Tables Vol C Tables 4.2.6.8 and 6.1.1.4'
Fe Fe 0.3463 0.8444 'International Tables Vol C Tables 4.2.6.8 and 6.1.1.4'

loop_
_geom_angle_atom_site_label_1
_geom_angle_atom_site_label_2
_geom_angle_atom_site_label_3
_geom_angle
Br4 Fe3 Br3 116.92(9)
Br4 Fe3 Br5 112.19(7)
Br3 Fe3 Br5 109.70(7)
Br4 Fe3 Br6 103.69(7)
Br3 Fe3 Br6 105.48(7)
Br5 Fe3 Br6 108.13(7)
C5B Fe1B C6B 90.0(5)
C5B Fe1B N1B 91.1(4)
C6B Fe1B N1B 178.9(4)
C5B Fe1B P2B 90.5(3)
C6B Fe1B P2B 97.3(3)
N1B Fe1B P2B 82.2(2)
C5B Fe1B P1B 97.7(3)
C6B Fe1B P1B 96.2(3)
N1B Fe1B P1B 84.1(2)
P2B Fe1B P1B 164.16(12)
C5B Fe1B Br1B 176.4(3)
C6B Fe1B Br1B 91.3(3)
N1B Fe1B Br1B 87.7(2)
P2B Fe1B Br1B 86.00(9)
P1B Fe1B Br1B 85.58(9)
C21B P1B C4B 102.6(5)
C21B P1B C11B 108.0(5)
C4B P1B C11B 104.0(5)
C21B P1B Fe1B 120.8(4)
C4B P1B Fe1B 99.4(3)
C11B P1B Fe1B 118.8(4)
C31B P2B C1B 107.3(5)
C31B P2B C41B 104.7(5)
C1B P2B C41B 107.3(5)
C31B P2B Fe1B 115.3(3)
C1B P2B Fe1B 100.0(3)
C41B P2B Fe1B 121.2(3)
C3B N1B C2B 120.6(8)
C3B N1B Fe1B 118.9(6)
C2B N1B Fe1B 120.5(6)
C2B C1B P2B 107.3(8)
N1B C2B C1B 105.5(8)
N1B C3B C4B 124.1(9)
C3B C4B P1B 107.5(7)
O1B C5B Fe1B 176.8(10)
O2B C6B Fe1B 177.0(10)
C16B C11B C12B 113.6(10)
C16B C11B P1B 111.1(8)
C12B C11B P1B 111.4(8)
C13B C12B C11B 111.5(10)
C14B C13B C12B 109.1(11)
C15B C14B C13B 114.1(13)
C14B C15B C16B 111.5(10)
C11B C16B C15B 109.2(11)
C22B C21B C26B 109.4(8)
C22B C21B P1B 112.1(8)
C26B C21B P1B 115.3(8)
C21B C22B C23B 110.2(9)
C24B C23B C22B 110.1(10)
C23B C24B C25B 110.2(9)
C26B C25B C24B 111.5(10)
C25B C26B C21B 109.7(9)
C32B C31B C36B 123.4(11)
C32B C31B P2B 119.7(9)
C36B C31B P2B 116.8(7)
C31B C32B C33B 115.3(11)
C34B C33B C32B 121.0(13)
C33B C34B C35B 121.5(14)
C36B C35B C34B 119.7(13)
C35B C36B C31B 118.9(12)
C42B C41B C46B 122.6(11)
C42B C41B P2B 117.7(8)
C46B C41B P2B 119.5(9)
C41B C42B C43B 118.6(10)
C44B C43B C42B 120.1(11)
C45B C44B C43B 119.6(12)
C44B C45B C46B 120.1(11)
C41B C46B C45B 119.0(11)
C5A Fe1A C6A 92.6(5)
C5A Fe1A N1A 89.0(4)
C6A Fe1A N1A 178.1(4)
C5A Fe1A P2A 90.1(3)
C6A Fe1A P2A 96.5(3)
N1A Fe1A P2A 82.5(2)
C5A Fe1A P1A 96.8(3)
C6A Fe1A P1A 95.8(3)
N1A Fe1A P1A 84.9(2)
P2A Fe1A P1A 165.59(12)
C5A Fe1A Br1A 174.5(4)
C6A Fe1A Br1A 91.1(3)
N1A Fe1A Br1A 87.2(2)
P2A Fe1A Br1A 85.44(8)
P1A Fe1A Br1A 86.86(9)
C4A P1A C11A 107.0(5)
C4A P1A C21A 103.0(5)
C11A P1A C21A 107.8(5)
C4A P1A Fe1A 99.2(3)
C11A P1A Fe1A 117.7(3)
C21A P1A Fe1A 119.8(3)
C31A P2A C41A 101.8(4)
C31A P2A C1A 108.2(6)
C41A P2A C1A 108.3(5)
C31A P2A Fe1A 116.0(3)
C41A P2A Fe1A 122.5(4)
C1A P2A Fe1A 99.4(3)
C3A N1A C2A 119.9(9)
C3A N1A Fe1A 119.2(7)
C2A N1A Fe1A 120.6(6)
C2A C1A P2A 108.6(7)
N1A C2A C1A 105.8(8)
N1A C3A C4A 123.7(10)
C3A C4A P1A 109.4(7)
O1A C5A Fe1A 175.9(10)
O2A C6A Fe1A 175.8(10)
C12A C11A C16A 112.9(10)
C12A C11A P1A 114.8(8)
C16A C11A P1A 111.6(8)
C11A C12A C13A 110.9(10)
C14A C13A C12A 111.8(11)
C15A C14A C13A 112.6(14)
C14A C15A C16A 112.1(13)
C11A C16A C15A 110.4(11)
C26A C21A C22A 112.1(9)
C26A C21A P1A 115.1(8)
C22A C21A P1A 112.5(7)
C23A C22A C21A 109.8(9)
C22A C23A C24A 112.0(11)
C25A C24A C23A 109.3(10)
C24A C25A C26A 112.7(9)
C21A C26A C25A 108.3(9)
C32A C31A C36A 122.3(10)
C32A C31A P2A 119.9(10)
C36A C31A P2A 117.7(9)
C31A C32A C33A 115.1(12)
C34A C33A C32A 120.9(14)
C35A C34A C33A 118.7(14)
C34A C35A C36A 121.4(15)
C31A C36A C35A 121.3(13)
C46A C41A C42A 120.4(9)
C46A C41A P2A 122.6(8)
C42A C41A P2A 117.0(8)
C43A C42A C41A 118.2(11)
C42A C43A C44A 120.7(10)
C45A C44A C43A 118.0(10)
C46A C45A C44A 122.7(11)
C45A C46A C41A 119.8(10)

loop_
_geom_bond_atom_site_label_1
_geom_bond_atom_site_label_2
_geom_bond_distance
Fe3 Br4 2.433(2)
Fe3 Br3 2.4422(19)
Fe3 Br5 2.470(2)
Fe3 Br6 2.4846(18)
Fe1B C5B 1.772(11)
Fe1B C6B 1.829(11)
Fe1B N1B 2.030(7)
Fe1B P2B 2.280(3)
Fe1B P1B 2.281(3)
Fe1B Br1B 2.4442(18)
P1B C21B 1.824(10)
P1B C4B 1.843(10)
P1B C11B 1.845(11)
P2B C31B 1.814(11)
P2B C1B 1.820(11)
P2B C41B 1.842(11)
O1B C5B 1.131(12)
O2B C6B 1.082(11)
N1B C3B 1.295(12)
N1B C2B 1.403(12)
C1B C2B 1.549(14)
C3B C4B 1.487(13)
C11B C16B 1.503(16)
C11B C12B 1.552(15)
C12B C13B 1.519(17)
C13B C14B 1.480(19)
C14B C15B 1.482(18)
C15B C16B 1.586(17)
C21B C22B 1.555(14)
C21B C26B 1.570(15)
C22B C23B 1.575(15)
C23B C24B 1.543(17)
C24B C25B 1.569(17)
C25B C26B 1.553(14)
C31B C32B 1.351(13)
C31B C36B 1.432(16)
C32B C33B 1.499(17)
C33B C34B 1.35(2)
C34B C35B 1.389(19)
C35B C36B 1.392(16)
C41B C42B 1.345(14)
C41B C46B 1.372(14)
C42B C43B 1.432(16)
C43B C44B 1.395(16)
C44B C45B 1.367(16)
C45B C46B 1.425(15)
Fe1A C5A 1.764(12)
Fe1A C6A 1.796(12)
Fe1A N1A 2.032(8)
Fe1A P2A 2.283(3)
Fe1A P1A 2.297(3)
Fe1A Br1A 2.4441(17)
P1A C4A 1.834(11)
P1A C11A 1.827(11)
P1A C21A 1.853(10)
P2A C31A 1.819(10)
P2A C41A 1.820(10)
P2A C1A 1.830(11)
O1A C5A 1.103(12)
O2A C6A 1.124(12)
N1A C3A 1.287(12)
N1A C2A 1.445(12)
C1A C2A 1.512(14)
C3A C4A 1.492(14)
C11A C12A 1.535(16)
C11A C16A 1.543(17)
C12A C13A 1.609(16)
C13A C14A 1.478(19)
C14A C15A 1.44(2)
C15A C16A 1.565(17)
C21A C26A 1.537(15)
C21A C22A 1.555(14)
C22A C23A 1.507(16)
C23A C24A 1.545(18)
C24A C25A 1.534(16)
C25A C26A 1.548(15)
C31A C32A 1.353(15)
C31A C36A 1.361(17)
C32A C33A 1.515(19)
C33A C34A 1.39(2)
C34A C35A 1.33(2)
C35A C36A 1.409(16)
C41A C46A 1.394(15)
C41A C42A 1.407(15)
C42A C43A 1.404(15)
C43A C44A 1.423(17)
C44A C45A 1.369(16)
C45A C46A 1.365(14)

loop_
_platon_squeeze_void_nr
_platon_squeeze_void_average_x
_platon_squeeze_void_average_y
_platon_squeeze_void_average_z
_platon_squeeze_void_volume
_platon_squeeze_void_count_electrons
_platon_squeeze_void_content
1 0.000 0.000 0.000 1136 349 ' '
